data_7156704
loop_
_publ_author_name
'Cheng, Cheng'
'Sun, Xiaobin'
'Wu, Zelin'
'Liu, Qianwei'
'Xiong, Liqiang'
'Miao, Zhiwei'

_publ_section_title
;
 Lewis base catalyzed regioselective cyclization of allene ketones or
 \a-methyl allene ketones with unsaturated pyrazolones.
;
_journal_issue 12
_journal_name_full 'Organic &amp; biomolecular chemistry'
_journal_page_first 3232
_journal_page_last 3238
_journal_paper_doi 10.1039/c9ob00179d
_journal_volume 17
_journal_year 2019
_chemical_formula_moiety 'C34 H28 N2 O2'
_chemical_formula_sum 'C34 H28 N2 O2'
_chemical_formula_weight 496.58
_space_group_crystal_system triclinic
_space_group_IT_number 2
_space_group_name_Hall '-P 1'
_space_group_name_H-M_alt 'P -1'
_symmetry_space_group_name_Hall '-P 1'
_symmetry_space_group_name_H-M 'P -1'
_atom_sites_solution_hydrogens geom
_atom_sites_solution_primary dual
_audit_creation_date 2018-06-14
_audit_creation_method
;
Olex2 1.2
(compiled 2017.01.04 svn.r3372 for OlexSys, GUI svn.r5292)
;
_audit_update_record
;
2018-06-19 deposited with the CCDC.    2019-02-26 downloaded from the CCDC.
;
_cell_angle_alpha 103.696(6)
_cell_angle_beta 104.327(5)
_cell_angle_gamma 102.121(5)
_cell_formula_units_Z 2
_cell_length_a 10.4057(5)
_cell_length_b 10.8124(8)
_cell_length_c 13.1072(8)
_cell_measurement_reflns_used 7868
_cell_measurement_temperature 113.15
_cell_measurement_theta_max 32.2070
_cell_measurement_theta_min 2.1030
_cell_volume 1330.51(16)
_computing_cell_refinement 'CrysAlisPro 1.171.38.46 (Rigaku OD, 2015)'
_computing_data_collection 'CrystalClear(Rigaku, 2008)'
_computing_data_reduction 'CrysAlisPro 1.171.38.46 (Rigaku OD, 2015)'
_computing_molecular_graphics 'Olex2 (Dolomanov et al., 2009)'
_computing_publication_material 'Olex2 (Dolomanov et al., 2009)'
_computing_structure_refinement 'ShelXL (Sheldrick, 2015)'
_computing_structure_solution 'ShelXT (Sheldrick, 2015)'
_diffrn_ambient_temperature 113.15
_diffrn_detector 'CCD plate'
_diffrn_measured_fraction_theta_full 0.991
_diffrn_measured_fraction_theta_max 0.991
_diffrn_measurement_details
;
List of Runs (angles in degrees, time in seconds):

  # Type    Start    End  Width  t~exp~   \w     \q     \k     \f   Frames
#--------------------------------------------------------------------------
  1  \w   -115.00  65.00   1.00    2.00    --  -25.00  45.00   0.00  180
  2  \w   -115.00  65.00   1.00    2.00    --  -25.00  45.00  90.00  180
  3  \w   -115.00  65.00   1.00    2.00    --  -25.00  45.00 180.00  180
;
_diffrn_measurement_device 'abstract diffractometer'
_diffrn_measurement_device_type 'Rigaku Saturn 70'
_diffrn_measurement_method '\w scans'
_diffrn_orient_matrix_type 'CrysAlisPro convention (1999,Acta A55,543-557)'
_diffrn_orient_matrix_UB_11 -0.0066059000
_diffrn_orient_matrix_UB_12 0.0015331000
_diffrn_orient_matrix_UB_13 -0.0548274000
_diffrn_orient_matrix_UB_21 0.0017165000
_diffrn_orient_matrix_UB_22 -0.0669412000
_diffrn_orient_matrix_UB_23 -0.0155398000
_diffrn_orient_matrix_UB_31 -0.0730850000
_diffrn_orient_matrix_UB_32 -0.0218965000
_diffrn_orient_matrix_UB_33 -0.0138344000
_diffrn_radiation_monochromator graphite
_diffrn_radiation_probe x-ray
_diffrn_radiation_type MoK\a
_diffrn_radiation_wavelength 0.71073
_diffrn_reflns_av_R_equivalents 0.0498
_diffrn_reflns_av_unetI/netI 0.0542
_diffrn_reflns_Laue_measured_fraction_full 0.991
_diffrn_reflns_Laue_measured_fraction_max 0.991
_diffrn_reflns_limit_h_max 13
_diffrn_reflns_limit_h_min -12
_diffrn_reflns_limit_k_max 13
_diffrn_reflns_limit_k_min -13
_diffrn_reflns_limit_l_max 16
_diffrn_reflns_limit_l_min -16
_diffrn_reflns_number 13896
_diffrn_reflns_point_group_measured_fraction_full 0.991
_diffrn_reflns_point_group_measured_fraction_max 0.991
_diffrn_reflns_theta_full 25.242
_diffrn_reflns_theta_max 26.371
_diffrn_reflns_theta_min 2.108
_diffrn_source 'fine-focus sealed X-ray tube'
_diffrn_source_type 'Enhance (Mo) X-ray Source'
_exptl_absorpt_coefficient_mu 0.077
_exptl_absorpt_correction_T_max 1.00000
_exptl_absorpt_correction_T_min 0.61200
_exptl_absorpt_correction_type multi-scan
_exptl_absorpt_process_details
;
CrysAlisPro 1.171.38.46 (Rigaku Oxford Diffraction, 2015)
Empirical absorption correction using spherical harmonics,
 implemented in SCALE3 ABSPACK scaling algorithm.
;
_exptl_crystal_colour colourless
_exptl_crystal_colour_primary colourless
_exptl_crystal_density_diffrn 1.240
_exptl_crystal_description prism
_exptl_crystal_F_000 524
_exptl_crystal_size_max 0.22
_exptl_crystal_size_mid 0.18
_exptl_crystal_size_min 0.16
_refine_diff_density_max 0.244
_refine_diff_density_min -0.226
_refine_diff_density_rms 0.039
_refine_ls_extinction_coef 0.052(10)
_refine_ls_extinction_expression Fc^*^=kFc[1+0.001xFc^2^\l^3^/sin(2\q)]^-1/4^
_refine_ls_extinction_method 'SHELXL-2016/6 (Sheldrick 2016)'
_refine_ls_goodness_of_fit_ref 1.051
_refine_ls_hydrogen_treatment constr
_refine_ls_matrix_type full
_refine_ls_number_parameters 346
_refine_ls_number_reflns 5404
_refine_ls_number_restraints 0
_refine_ls_restrained_S_all 1.051
_refine_ls_R_factor_all 0.0689
_refine_ls_R_factor_gt 0.0491
_refine_ls_shift/su_max 0.000
_refine_ls_shift/su_mean 0.000
_refine_ls_structure_factor_coef Fsqd
_refine_ls_weighting_details 'w=1/[\s^2^(Fo^2^)+(0.0570P)^2^+0.1740P] where P=(Fo^2^+2Fc^2^)/3'
_refine_ls_weighting_scheme calc
_refine_ls_wR_factor_gt 0.1154
_refine_ls_wR_factor_ref 0.1276
_reflns_Friedel_coverage 0.000
_reflns_number_gt 4083
_reflns_number_total 5404
_reflns_threshold_expression 'I > 2\s(I)'
_cod_data_source_file c9ob00179d2.cif
_cod_data_source_block r20180614c
_cod_depositor_comments 'Adding full bibliography for 7156702--7156705.cif.'
_cod_original_cell_volume 1330.51(15)
_cod_database_code 7156704
_shelx_shelxl_version_number 2016/6
_chemical_oxdiff_formula 'C11 H10 N O'
_shelx_space_group_comment
;
The symmetry employed for this shelxl refinement is uniquely defined
by the following loop, which should always be used as a source of
symmetry information in preference to the above space-group names.
They are only intended as comments.
;
_shelx_estimated_absorpt_t_max 0.988
_shelx_estimated_absorpt_t_min 0.983
_reflns_odcompleteness_completeness 99.10
_reflns_odcompleteness_iscentric 1
_reflns_odcompleteness_theta 26.32
_olex2_refinement_description
;
1. Fixed Uiso
 At 1.2 times of:
  All C(H) groups
 At 1.5 times of:
  All C(H,H,H) groups
2.a Ternary CH refined with riding coordinates:
 C3(H3), C8(H8)
2.b Aromatic/amide H refined with riding coordinates:
 C12(H12), C13(H13), C14(H14), C15(H15), C16(H16), C18(H18), C19(H19),
 C20(H20), C21(H21), C22(H22), C24(H24), C25(H25), C26(H26), C27(H27), C28(H28),
  C30(H30), C31(H31), C32(H32), C33(H33), C34(H34)
2.c Idealised Me refined as rotating group:
 C7(H7A,H7B,H7C), C9(H9A,H9B,H9C)
;
_olex2_submission_special_instructions 'No special instructions were received'
_oxdiff_exptl_absorpt_empirical_details
;
Empirical correction (ABSPACK) includes:
- Absorption correction using spherical harmonics
- Frame scaling
- Detector area scaling
;
_oxdiff_exptl_absorpt_empirical_full_max 1.742
_oxdiff_exptl_absorpt_empirical_full_min 0.681

loop_
_space_group_symop_operation_xyz
'x, y, z'
'-x, -y, -z'

loop_
_atom_site_label
_atom_site_type_symbol
_atom_site_fract_x
_atom_site_fract_y
_atom_site_fract_z
_atom_site_U_iso_or_equiv
_atom_site_adp_type
_atom_site_occupancy
_atom_site_site_symmetry_order
_atom_site_calc_flag
_atom_site_refinement_flags_posn
O1 O 0.22210(10) 0.42889(9) 0.53690(8) 0.0298(3) Uani 1 1 d .
O2 O 0.01304(13) 0.17017(12) 0.35885(10) 0.0508(3) Uani 1 1 d .
N1 N 0.39645(12) 0.59721(11) 0.52117(10) 0.0279(3) Uani 1 1 d .
N2 N 0.50486(13) 0.70516(12) 0.59105(11) 0.0345(3) Uani 1 1 d .
C1 C 0.33426(14) 0.53633(13) 0.58301(11) 0.0256(3) Uani 1 1 d .
C2 C 0.39917(14) 0.60058(14) 0.69177(12) 0.0278(3) Uani 1 1 d .
C3 C 0.35225(15) 0.55655(14) 0.77995(12) 0.0295(3) Uani 1 1 d .
H3 H 0.429049 0.532457 0.826482 0.035 Uiso 1 1 calc R
C4 C 0.22916(15) 0.43277(14) 0.72335(12) 0.0283(3) Uani 1 1 d .
C5 C 0.17206(15) 0.38035(14) 0.61409(12) 0.0276(3) Uani 1 1 d .
C6 C 0.50546(16) 0.70649(15) 0.69258(13) 0.0331(4) Uani 1 1 d .
C7 C 0.60892(18) 0.81275(17) 0.78968(14) 0.0489(5) Uani 1 1 d .
H7A H 0.665245 0.772705 0.836392 0.073 Uiso 1 1 calc GR
H7B H 0.560937 0.862466 0.832401 0.073 Uiso 1 1 calc GR
H7C H 0.668793 0.873139 0.764261 0.073 Uiso 1 1 calc GR
C8 C 0.04248(15) 0.26856(14) 0.54936(12) 0.0298(3) Uani 1 1 d .
H8 H 0.016560 0.217654 0.599313 0.036 Uiso 1 1 calc R
C9 C -0.07514(16) 0.32575(16) 0.50619(14) 0.0386(4) Uani 1 1 d .
H9A H -0.096030 0.378127 0.568751 0.058 Uiso 1 1 calc GR
H9B H -0.157675 0.252976 0.459314 0.058 Uiso 1 1 calc GR
H9C H -0.047032 0.382766 0.462866 0.058 Uiso 1 1 calc GR
C10 C 0.06759(16) 0.17476(14) 0.45327(13) 0.0342(4) Uani 1 1 d .
C11 C 0.16159(16) 0.09194(14) 0.47783(14) 0.0359(4) Uani 1 1 d .
C12 C 0.21740(17) 0.08618(16) 0.58325(16) 0.0444(4) Uani 1 1 d .
H12 H 0.193329 0.134096 0.642925 0.053 Uiso 1 1 calc R
C13 C 0.30879(19) 0.01052(18) 0.60262(19) 0.0579(6) Uani 1 1 d .
H13 H 0.347472 0.007222 0.675278 0.069 Uiso 1 1 calc R
C14 C 0.3427(2) -0.05966(19) 0.5153(2) 0.0653(7) Uani 1 1 d .
H14 H 0.406253 -0.110077 0.528171 0.078 Uiso 1 1 calc R
C15 C 0.2850(2) -0.0567(2) 0.4106(2) 0.0688(7) Uani 1 1 d .
H15 H 0.307064 -0.106884 0.350742 0.083 Uiso 1 1 calc R
C16 C 0.1951(2) 0.01833(17) 0.39070(17) 0.0528(5) Uani 1 1 d .
H16 H 0.155977 0.019895 0.317563 0.063 Uiso 1 1 calc R
C17 C 0.31521(15) 0.66602(15) 0.85441(12) 0.0306(3) Uani 1 1 d .
C18 C 0.21565(18) 0.72201(17) 0.81011(13) 0.0453(4) Uani 1 1 d .
H18 H 0.168311 0.690133 0.732897 0.054 Uiso 1 1 calc R
C19 C 0.18355(19) 0.82390(18) 0.87633(15) 0.0495(5) Uani 1 1 d .
H19 H 0.114630 0.861040 0.844442 0.059 Uiso 1 1 calc R
C20 C 0.25128(19) 0.87093(17) 0.98773(14) 0.0463(4) Uani 1 1 d .
H20 H 0.230281 0.941362 1.033214 0.056 Uiso 1 1 calc R
C21 C 0.3496(2) 0.81579(19) 1.03324(14) 0.0541(5) Uani 1 1 d .
H21 H 0.396156 0.847610 1.110578 0.065 Uiso 1 1 calc R
C22 C 0.38129(18) 0.71360(17) 0.96676(13) 0.0432(4) Uani 1 1 d .
H22 H 0.449455 0.676016 0.999184 0.052 Uiso 1 1 calc R
C23 C 0.17330(16) 0.36690(15) 0.79787(12) 0.0320(4) Uani 1 1 d .
C24 C 0.04825(18) 0.37256(19) 0.81507(15) 0.0468(4) Uani 1 1 d .
H24 H -0.003827 0.422293 0.780669 0.056 Uiso 1 1 calc R
C25 C -0.0015(2) 0.3062(2) 0.88212(16) 0.0567(5) Uani 1 1 d .
H25 H -0.087357 0.310758 0.893288 0.068 Uiso 1 1 calc R
C26 C 0.0722(2) 0.23422(19) 0.93227(15) 0.0535(5) Uani 1 1 d .
H26 H 0.037021 0.188145 0.977417 0.064 Uiso 1 1 calc R
C27 C 0.1971(2) 0.22865(19) 0.91727(15) 0.0512(5) Uani 1 1 d .
H27 H 0.248628 0.178715 0.951926 0.061 Uiso 1 1 calc R
C28 C 0.24738(18) 0.29593(17) 0.85163(13) 0.0413(4) Uani 1 1 d .
H28 H 0.334952 0.293488 0.843126 0.050 Uiso 1 1 calc R
C29 C 0.36296(15) 0.57278(14) 0.40517(12) 0.0289(3) Uani 1 1 d .
C30 C 0.25332(17) 0.46757(16) 0.33168(13) 0.0369(4) Uani 1 1 d .
H30 H 0.199965 0.407354 0.358123 0.044 Uiso 1 1 calc R
C31 C 0.22194(19) 0.45071(18) 0.21941(14) 0.0444(4) Uani 1 1 d .
H31 H 0.146017 0.379016 0.169137 0.053 Uiso 1 1 calc R
C32 C 0.29897(19) 0.53617(19) 0.17929(14) 0.0458(4) Uani 1 1 d .
H32 H 0.276751 0.523927 0.102101 0.055 Uiso 1 1 calc R
C33 C 0.40873(18) 0.63961(18) 0.25319(14) 0.0433(4) Uani 1 1 d .
H33 H 0.462372 0.698987 0.226272 0.052 Uiso 1 1 calc R
C34 C 0.44245(17) 0.65881(16) 0.36581(14) 0.0363(4) Uani 1 1 d .
H34 H 0.519117 0.730037 0.415701 0.044 Uiso 1 1 calc R

loop_
_atom_site_aniso_label
_atom_site_aniso_U_11
_atom_site_aniso_U_22
_atom_site_aniso_U_33
_atom_site_aniso_U_23
_atom_site_aniso_U_13
_atom_site_aniso_U_12
O1 0.0309(6) 0.0287(5) 0.0287(5) 0.0089(4) 0.0109(4) 0.0041(5)
O2 0.0574(8) 0.0531(8) 0.0359(7) 0.0071(6) 0.0080(6) 0.0184(6)
N1 0.0286(6) 0.0254(6) 0.0309(7) 0.0091(5) 0.0116(5) 0.0069(5)
N2 0.0326(7) 0.0305(7) 0.0372(7) 0.0091(6) 0.0106(6) 0.0040(6)
C1 0.0250(7) 0.0231(7) 0.0301(7) 0.0079(6) 0.0097(6) 0.0083(6)
C2 0.0263(8) 0.0274(7) 0.0313(8) 0.0082(6) 0.0097(6) 0.0106(6)
C3 0.0280(8) 0.0324(8) 0.0291(8) 0.0109(6) 0.0076(6) 0.0102(6)
C4 0.0282(8) 0.0280(7) 0.0319(8) 0.0107(6) 0.0109(6) 0.0108(6)
C5 0.0293(8) 0.0269(7) 0.0322(8) 0.0120(6) 0.0140(6) 0.0108(6)
C6 0.0317(8) 0.0306(8) 0.0359(8) 0.0098(7) 0.0104(7) 0.0075(7)
C7 0.0467(10) 0.0427(10) 0.0429(10) 0.0070(8) 0.0096(8) -0.0047(8)
C8 0.0296(8) 0.0263(7) 0.0342(8) 0.0097(6) 0.0119(6) 0.0066(6)
C9 0.0304(8) 0.0345(9) 0.0477(10) 0.0100(7) 0.0094(7) 0.0086(7)
C10 0.0324(8) 0.0261(8) 0.0384(9) 0.0066(7) 0.0107(7) 0.0006(7)
C11 0.0308(8) 0.0242(8) 0.0516(10) 0.0101(7) 0.0172(8) 0.0020(7)
C12 0.0409(10) 0.0280(8) 0.0596(11) 0.0116(8) 0.0101(9) 0.0088(7)
C13 0.0435(11) 0.0366(10) 0.0878(15) 0.0258(10) 0.0069(10) 0.0080(9)
C14 0.0486(12) 0.0406(11) 0.129(2) 0.0379(13) 0.0459(14) 0.0226(9)
C15 0.0792(16) 0.0507(12) 0.113(2) 0.0370(13) 0.0688(15) 0.0355(12)
C16 0.0607(12) 0.0420(10) 0.0704(13) 0.0201(9) 0.0410(11) 0.0174(9)
C17 0.0296(8) 0.0331(8) 0.0263(7) 0.0077(6) 0.0084(6) 0.0052(7)
C18 0.0496(10) 0.0508(10) 0.0282(8) 0.0005(7) 0.0031(7) 0.0230(9)
C19 0.0509(11) 0.0514(11) 0.0406(10) 0.0021(8) 0.0078(8) 0.0244(9)
C20 0.0561(11) 0.0378(9) 0.0390(10) 0.0005(7) 0.0172(9) 0.0108(9)
C21 0.0734(13) 0.0519(11) 0.0258(9) 0.0019(8) 0.0058(9) 0.0179(10)
C22 0.0507(10) 0.0442(10) 0.0292(8) 0.0096(7) 0.0042(8) 0.0138(8)
C23 0.0337(8) 0.0323(8) 0.0287(8) 0.0085(6) 0.0113(7) 0.0061(7)
C24 0.0433(10) 0.0595(11) 0.0493(11) 0.0239(9) 0.0226(8) 0.0206(9)
C25 0.0487(11) 0.0769(14) 0.0534(12) 0.0273(11) 0.0285(10) 0.0125(10)
C26 0.0619(12) 0.0593(12) 0.0377(10) 0.0209(9) 0.0213(9) 0.0002(10)
C27 0.0613(12) 0.0579(11) 0.0408(10) 0.0276(9) 0.0160(9) 0.0156(10)
C28 0.0413(10) 0.0511(10) 0.0374(9) 0.0207(8) 0.0138(8) 0.0155(8)
C29 0.0314(8) 0.0315(8) 0.0328(8) 0.0123(6) 0.0159(7) 0.0173(7)
C30 0.0417(9) 0.0382(9) 0.0341(8) 0.0112(7) 0.0175(7) 0.0113(8)
C31 0.0482(10) 0.0502(10) 0.0345(9) 0.0092(8) 0.0153(8) 0.0146(9)
C32 0.0558(11) 0.0600(11) 0.0349(9) 0.0202(8) 0.0224(9) 0.0277(10)
C33 0.0512(11) 0.0500(10) 0.0486(10) 0.0261(9) 0.0316(9) 0.0236(9)
C34 0.0379(9) 0.0373(9) 0.0423(9) 0.0162(7) 0.0196(7) 0.0155(7)

loop_
_atom_type_symbol
_atom_type_description
_atom_type_scat_dispersion_real
_atom_type_scat_dispersion_imag
_atom_type_scat_source
C C 0.0033 0.0016 'International Tables Vol C Tables 4.2.6.8 and 6.1.1.4'
H H 0.0000 0.0000 'International Tables Vol C Tables 4.2.6.8 and 6.1.1.4'
N N 0.0061 0.0033 'International Tables Vol C Tables 4.2.6.8 and 6.1.1.4'
O O 0.0106 0.0060 'International Tables Vol C Tables 4.2.6.8 and 6.1.1.4'

loop_
_geom_angle_atom_site_label_1
_geom_angle_atom_site_label_2
_geom_angle_atom_site_label_3
_geom_angle
C1 O1 C5 113.90(11)
N2 N1 C29 119.55(11)
C1 N1 N2 108.76(11)
C1 N1 C29 131.54(12)
C6 N2 N1 105.67(11)
O1 C1 N1 122.19(12)
O1 C1 C2 127.71(13)
C2 C1 N1 110.09(13)
C1 C2 C3 122.08(13)
C1 C2 C6 103.76(13)
C6 C2 C3 134.15(13)
C2 C3 H3 108.6
C2 C3 C4 107.84(12)
C2 C3 C17 111.81(12)
C4 C3 H3 108.6
C4 C3 C17 111.39(12)
C17 C3 H3 108.6
C5 C4 C3 124.34(13)
C5 C4 C23 119.46(13)
C23 C4 C3 116.19(12)
O1 C5 C8 106.80(12)
C4 C5 O1 124.05(13)
C4 C5 C8 129.05(13)
N2 C6 C2 111.72(13)
N2 C6 C7 120.13(14)
C2 C6 C7 128.14(14)
C6 C7 H7A 109.5
C6 C7 H7B 109.5
C6 C7 H7C 109.5
H7A C7 H7B 109.5
H7A C7 H7C 109.5
H7B C7 H7C 109.5
C5 C8 H8 108.9
C5 C8 C9 109.39(12)
C5 C8 C10 110.06(12)
C9 C8 H8 108.9
C9 C8 C10 110.59(13)
C10 C8 H8 108.9
C8 C9 H9A 109.5
C8 C9 H9B 109.5
C8 C9 H9C 109.5
H9A C9 H9B 109.5
H9A C9 H9C 109.5
H9B C9 H9C 109.5
O2 C10 C8 120.17(14)
O2 C10 C11 120.70(15)
C11 C10 C8 119.13(13)
C12 C11 C10 122.63(15)
C12 C11 C16 119.07(16)
C16 C11 C10 118.30(16)
C11 C12 H12 119.8
C11 C12 C13 120.44(18)
C13 C12 H12 119.8
C12 C13 H13 120.2
C14 C13 C12 119.5(2)
C14 C13 H13 120.2
C13 C14 H14 119.9
C15 C14 C13 120.12(19)
C15 C14 H14 119.9
C14 C15 H15 119.6
C14 C15 C16 120.8(2)
C16 C15 H15 119.6
C11 C16 H16 120.0
C15 C16 C11 120.1(2)
C15 C16 H16 120.0
C18 C17 C3 120.57(13)
C22 C17 C3 121.35(14)
C22 C17 C18 118.07(14)
C17 C18 H18 119.4
C17 C18 C19 121.20(15)
C19 C18 H18 119.4
C18 C19 H19 120.0
C20 C19 C18 119.96(17)
C20 C19 H19 120.0
C19 C20 H20 120.2
C19 C20 C21 119.63(16)
C21 C20 H20 120.2
C20 C21 H21 119.9
C20 C21 C22 120.28(16)
C22 C21 H21 119.9
C17 C22 C21 120.86(16)
C17 C22 H22 119.6
C21 C22 H22 119.6
C24 C23 C4 122.62(14)
C28 C23 C4 119.52(13)
C28 C23 C24 117.85(14)
C23 C24 H24 119.7
C23 C24 C25 120.51(17)
C25 C24 H24 119.7
C24 C25 H25 119.8
C26 C25 C24 120.49(17)
C26 C25 H25 119.8
C25 C26 H26 120.1
C25 C26 C27 119.88(16)
C27 C26 H26 120.1
C26 C27 H27 120.2
C26 C27 C28 119.66(17)
C28 C27 H27 120.2
C23 C28 H28 119.2
C27 C28 C23 121.57(16)
C27 C28 H28 119.2
C30 C29 N1 121.79(13)
C30 C29 C34 119.93(14)
C34 C29 N1 118.28(14)
C29 C30 H30 120.2
C31 C30 C29 119.54(15)
C31 C30 H30 120.2
C30 C31 H31 119.4
C32 C31 C30 121.13(17)
C32 C31 H31 119.4
C31 C32 H32 120.6
C33 C32 C31 118.76(16)
C33 C32 H32 120.6
C32 C33 H33 119.3
C32 C33 C34 121.34(15)
C34 C33 H33 119.3
C29 C34 H34 120.4
C33 C34 C29 119.28(16)
C33 C34 H34 120.4

loop_
_geom_bond_atom_site_label_1
_geom_bond_atom_site_label_2
_geom_bond_distance
O1 C1 1.3513(17)
O1 C5 1.4027(16)
O2 C10 1.2116(18)
N1 N2 1.3796(17)
N1 C1 1.3574(17)
N1 C29 1.4183(18)
N2 C6 1.3260(19)
C1 C2 1.352(2)
C2 C3 1.4977(19)
C2 C6 1.411(2)
C3 H3 1.0000
C3 C4 1.524(2)
C3 C17 1.527(2)
C4 C5 1.334(2)
C4 C23 1.4952(19)
C5 C8 1.504(2)
C6 C7 1.486(2)
C7 H7A 0.9800
C7 H7B 0.9800
C7 H7C 0.9800
C8 H8 1.0000
C8 C9 1.530(2)
C8 C10 1.534(2)
C9 H9A 0.9800
C9 H9B 0.9800
C9 H9C 0.9800
C10 C11 1.487(2)
C11 C12 1.382(2)
C11 C16 1.394(2)
C12 H12 0.9500
C12 C13 1.394(2)
C13 H13 0.9500
C13 C14 1.382(3)
C14 H14 0.9500
C14 C15 1.367(3)
C15 H15 0.9500
C15 C16 1.377(3)
C16 H16 0.9500
C17 C18 1.382(2)
C17 C22 1.378(2)
C18 H18 0.9500
C18 C19 1.387(2)
C19 H19 0.9500
C19 C20 1.370(2)
C20 H20 0.9500
C20 C21 1.371(3)
C21 H21 0.9500
C21 C22 1.389(2)
C22 H22 0.9500
C23 C24 1.386(2)
C23 C28 1.384(2)
C24 H24 0.9500
C24 C25 1.387(2)
C25 H25 0.9500
C25 C26 1.367(3)
C26 H26 0.9500
C26 C27 1.373(3)
C27 H27 0.9500
C27 C28 1.379(2)
C28 H28 0.9500
C29 C30 1.384(2)
C29 C34 1.390(2)
C30 H30 0.9500
C30 C31 1.384(2)
C31 H31 0.9500
C31 C32 1.379(2)
C32 H32 0.9500
C32 C33 1.377(3)
C33 H33 0.9500
C33 C34 1.383(2)
C34 H34 0.9500

loop_
_geom_torsion_atom_site_label_1
_geom_torsion_atom_site_label_2
_geom_torsion_atom_site_label_3
_geom_torsion_atom_site_label_4
_geom_torsion
O1 C1 C2 C3 0.7(2)
O1 C1 C2 C6 -178.17(13)
O1 C5 C8 C9 -74.50(14)
O1 C5 C8 C10 47.19(15)
O2 C10 C11 C12 -174.81(15)
O2 C10 C11 C16 5.7(2)
N1 N2 C6 C2 0.20(16)
N1 N2 C6 C7 -178.89(14)
N1 C1 C2 C3 179.35(12)
N1 C1 C2 C6 0.50(15)
N1 C29 C30 C31 177.77(14)
N1 C29 C34 C33 -177.79(13)
N2 N1 C1 O1 178.35(12)
N2 N1 C1 C2 -0.41(16)
N2 N1 C29 C30 -178.55(13)
N2 N1 C29 C34 0.63(19)
C1 O1 C5 C4 -0.76(19)
C1 O1 C5 C8 175.89(11)
C1 N1 N2 C6 0.12(15)
C1 N1 C29 C30 -3.4(2)
C1 N1 C29 C34 175.80(14)
C1 C2 C3 C4 1.37(18)
C1 C2 C3 C17 -121.41(15)
C1 C2 C6 N2 -0.44(16)
C1 C2 C6 C7 178.56(16)
C2 C3 C4 C5 -3.19(19)
C2 C3 C4 C23 175.55(11)
C2 C3 C17 C18 57.42(19)
C2 C3 C17 C22 -121.33(16)
C3 C2 C6 N2 -179.07(14)
C3 C2 C6 C7 -0.1(3)
C3 C4 C5 O1 3.1(2)
C3 C4 C5 C8 -172.74(13)
C3 C4 C23 C24 107.53(17)
C3 C4 C23 C28 -73.13(18)
C3 C17 C18 C19 -178.28(16)
C3 C17 C22 C21 178.15(16)
C4 C3 C17 C18 -63.32(18)
C4 C3 C17 C22 117.93(16)
C4 C5 C8 C9 101.92(17)
C4 C5 C8 C10 -136.39(15)
C4 C23 C24 C25 177.86(16)
C4 C23 C28 C27 -177.09(16)
C5 O1 C1 N1 -179.69(12)
C5 O1 C1 C2 -1.16(19)
C5 C4 C23 C24 -73.7(2)
C5 C4 C23 C28 105.68(17)
C5 C8 C10 O2 -110.03(16)
C5 C8 C10 C11 68.81(16)
C6 C2 C3 C4 179.81(15)
C6 C2 C3 C17 57.0(2)
C8 C10 C11 C12 6.4(2)
C8 C10 C11 C16 -173.10(13)
C9 C8 C10 O2 10.95(19)
C9 C8 C10 C11 -170.22(12)
C10 C11 C12 C13 -177.80(14)
C10 C11 C16 C15 178.16(15)
C11 C12 C13 C14 -0.4(3)
C12 C11 C16 C15 -1.3(2)
C12 C13 C14 C15 -1.2(3)
C13 C14 C15 C16 1.5(3)
C14 C15 C16 C11 -0.3(3)
C16 C11 C12 C13 1.7(2)
C17 C3 C4 C5 119.85(15)
C17 C3 C4 C23 -61.41(16)
C17 C18 C19 C20 0.1(3)
C18 C17 C22 C21 -0.6(3)
C18 C19 C20 C21 -0.7(3)
C19 C20 C21 C22 0.6(3)
C20 C21 C22 C17 0.1(3)
C22 C17 C18 C19 0.5(3)
C23 C4 C5 O1 -175.58(12)
C23 C4 C5 C8 8.6(2)
C23 C24 C25 C26 0.0(3)
C24 C23 C28 C27 2.3(3)
C24 C25 C26 C27 0.7(3)
C25 C26 C27 C28 0.0(3)
C26 C27 C28 C23 -1.6(3)
C28 C23 C24 C25 -1.5(3)
C29 N1 N2 C6 176.31(12)
C29 N1 C1 O1 2.8(2)
C29 N1 C1 C2 -175.97(13)
C29 C30 C31 C32 0.7(2)
C30 C29 C34 C33 1.4(2)
C30 C31 C32 C33 0.0(3)
C31 C32 C33 C34 0.0(3)
C32 C33 C34 C29 -0.7(2)
C34 C29 C30 C31 -1.4(2)
